data_7151774
loop_
_publ_author_name
'Schanderl, Martin'
'Jeong, Won Boo'
'Schwarz, Michael'
'Reiser, Oliver'

_publ_section_title
;
 Stereoselective rearrangement of guaianolides to tricyclic
 \d-valerolactones.
;
_journal_issue 7
_journal_name_full 'Organic &amp; biomolecular chemistry'
_journal_page_first 2543
_journal_page_last 2547
_journal_paper_doi 10.1039/c0ob00919a
_journal_volume 9
_journal_year 2011
_chemical_absolute_configuration syn
_chemical_compound_source 'see text'
_chemical_formula_moiety 'C16 H22 O5'
_chemical_formula_sum 'C16 H22 O5'
_chemical_formula_weight 294.34
_chemical_name_systematic ?
_space_group_IT_number 19
_symmetry_cell_setting orthorhombic
_symmetry_Int_Tables_number 19
_symmetry_space_group_name_Hall 'P 2ac 2ab'
_symmetry_space_group_name_H-M 'P 21 21 21'
_atom_sites_solution_hydrogens geom
_atom_sites_solution_primary direct
_atom_sites_solution_secondary difmap
_cell_angle_alpha 90
_cell_angle_beta 90
_cell_angle_gamma 90
_cell_formula_units_Z 4
_cell_length_a 6.7923(7)
_cell_length_b 11.6086(14)
_cell_length_c 20.037(3)
_cell_measurement_reflns_used 4824
_cell_measurement_temperature 297
_cell_measurement_theta_max 25.93
_cell_measurement_theta_min 2.03
_cell_volume 1579.9(3)
_computing_cell_refinement 'STOE (1998)'
_computing_data_collection 'STOE (1998)'
_computing_data_reduction 'STOE (1998)'
_computing_molecular_graphics 'PLATON (Spek, 1990)'
_computing_publication_material 'PLATON (Spek, 2003)'
_computing_structure_refinement 'SHELXL-97 (Sheldrick, 1997)'
_computing_structure_solution 'SIR-97 (Altomare, 1999)'
_diffrn_ambient_temperature 297(1)
_diffrn_measured_fraction_theta_full 0.994
_diffrn_measured_fraction_theta_max 0.994
_diffrn_measurement_device_type 'STOE-IPDS diffractometer'
_diffrn_measurement_method rotation
_diffrn_radiation_monochromator graphite
_diffrn_radiation_source 'fine-focus sealed tube'
_diffrn_radiation_type 'Mo K\a'
_diffrn_radiation_wavelength 0.71073
_diffrn_reflns_av_R_equivalents 0.1121
_diffrn_reflns_av_sigmaI/netI 0.0995
_diffrn_reflns_limit_h_max 8
_diffrn_reflns_limit_h_min -8
_diffrn_reflns_limit_k_max 14
_diffrn_reflns_limit_k_min -14
_diffrn_reflns_limit_l_max 24
_diffrn_reflns_limit_l_min -24
_diffrn_reflns_number 13786
_diffrn_reflns_reduction_process
;
;
_diffrn_reflns_theta_full 25.93
_diffrn_reflns_theta_max 25.93
_diffrn_reflns_theta_min 2.03
_diffrn_standards_decay_% 0
_diffrn_standards_number 0
_exptl_absorpt_coefficient_mu 0.091
_exptl_absorpt_correction_T_max 0.994
_exptl_absorpt_correction_T_min 0.954
_exptl_absorpt_correction_type none
_exptl_crystal_colour 'translucent colourless'
_exptl_crystal_density_diffrn 1.237
_exptl_crystal_density_method 'Not Measured'
_exptl_crystal_description stick
_exptl_crystal_F_000 632
_exptl_crystal_size_max 0.520
_exptl_crystal_size_mid 0.060
_exptl_crystal_size_min 0.060
_refine_diff_density_max 0.159
_refine_diff_density_min -0.153
_refine_diff_density_rms 0.030
_refine_ls_abs_structure_details 'Flack H.D. (1983), Acta Cryst. A39, 876-881'
_refine_ls_abs_structure_Flack -1.0(17)
_refine_ls_extinction_method none
_refine_ls_goodness_of_fit_ref 0.785
_refine_ls_hydrogen_treatment constr
_refine_ls_matrix_type full
_refine_ls_number_parameters 191
_refine_ls_number_reflns 3068
_refine_ls_number_restraints 0
_refine_ls_restrained_S_all 0.785
_refine_ls_R_factor_all 0.1093
_refine_ls_R_factor_gt 0.0439
_refine_ls_shift/su_max 0.000
_refine_ls_shift/su_mean 0.000
_refine_ls_structure_factor_coef Fsqd
_refine_ls_weighting_details 'calc w=1/[\s^2^(Fo^2^)+(0.0217P)^2^] where P=(Fo^2^+2Fc^2^)/3'
_refine_ls_weighting_scheme calc
_refine_ls_wR_factor_gt 0.0788
_refine_ls_wR_factor_ref 0.0946
_reflns_number_gt 1455
_reflns_number_total 3068
_reflns_threshold_expression I>2\s(I)
_cod_data_source_file c0ob00919a.txt
_cod_data_source_block i206
_cod_depositor_comments
;
The following automatic conversions were performed:
'_symmetry_cell_setting' value 'Orthorhombic' changed to 'orthorhombic'
according to '/home/saulius/struct/CIF-dictionaries/cif_core.dic'
dictionary named 'cif_core.dic' version 2.4.1 from 2010-06-29.

Automatic conversion script
Id: cif_fix_enum 1555 2011-01-17 13:19:09Z saulius 
;
_cod_database_code 7151774

loop_
_symmetry_equiv_pos_site_id
_symmetry_equiv_pos_as_xyz
1 x,y,z
2 1/2-x,-y,1/2+z
3 1/2+x,1/2-y,-z
4 -x,1/2+y,1/2-z

loop_
_atom_site_aniso_label
_atom_site_aniso_U_11
_atom_site_aniso_U_22
_atom_site_aniso_U_33
_atom_site_aniso_U_23
_atom_site_aniso_U_13
_atom_site_aniso_U_12
O1 0.0709(14) 0.0657(16) 0.0744(15) -0.0069(13) 0.0155(12) -0.0095(12)
O2 0.0874(17) 0.0629(17) 0.0921(19) -0.0011(14) 0.0207(15) -0.0145(15)
O3 0.0650(14) 0.124(2) 0.0823(18) -0.0377(17) 0.0068(14) 0.0011(16)
O4 0.0601(13) 0.0862(18) 0.0554(13) -0.0099(13) 0.0062(12) -0.0101(12)
O5 0.0572(13) 0.106(2) 0.0725(15) -0.0084(15) 0.0080(13) 0.0003(14)
C1 0.0596(19) 0.060(2) 0.064(2) 0.006(2) 0.0028(18) -0.0033(19)
C2 0.0552(19) 0.069(2) 0.065(2) 0.0028(19) 0.0007(16) -0.0039(17)
C3 0.0503(17) 0.065(2) 0.0527(19) 0.0060(17) -0.0032(15) 0.0000(16)
C4 0.0478(17) 0.069(2) 0.055(2) 0.0008(18) 0.0020(15) 0.0052(16)
C5 0.0506(17) 0.065(2) 0.058(2) 0.0010(17) 0.0030(16) -0.0029(16)
C6 0.0516(19) 0.070(2) 0.060(2) 0.0007(18) 0.0055(16) 0.0067(16)
C7 0.058(2) 0.078(3) 0.061(2) -0.013(2) -0.0034(17) 0.0076(18)
C8 0.058(2) 0.083(3) 0.065(2) -0.012(2) -0.0045(18) 0.0023(19)
C9 0.0538(17) 0.064(2) 0.060(2) -0.0059(18) -0.0053(17) 0.0007(17)
C10 0.0537(18) 0.060(2) 0.069(2) 0.0053(18) -0.0035(17) -0.0026(17)
C11 0.066(2) 0.071(2) 0.065(2) 0.0041(18) 0.0028(19) -0.0073(19)
C12 0.060(2) 0.066(2) 0.0468(18) -0.0007(16) -0.0012(15) 0.0004(17)
C13 0.073(2) 0.096(3) 0.078(3) -0.012(2) 0.009(2) 0.004(2)
C14 0.069(2) 0.074(3) 0.087(3) -0.001(2) -0.001(2) -0.009(2)
C15 0.0577(19) 0.074(2) 0.072(2) -0.007(2) 0.0110(19) -0.0106(19)
C16 0.113(3) 0.138(4) 0.088(3) -0.048(3) 0.029(3) -0.033(3)

loop_
_atom_site_label
_atom_site_type_symbol
_atom_site_thermal_displace_type
_atom_site_fract_x
_atom_site_fract_y
_atom_site_fract_z
_atom_site_occupancy
_atom_site_U_iso_or_equiv
_atom_site_calc_flag
_atom_site_refinement_flags
O1 O Uani -0.3441(3) -0.0144(2) 0.16766(11) 1.000 0.0703(9) . .
O2 O Uani -0.3816(4) -0.1777(2) 0.11574(13) 1.000 0.0808(10) . .
O3 O Uani -0.2363(3) 0.3075(3) 0.31752(13) 1.000 0.0904(10) . .
O4 O Uani 0.1994(3) 0.0200(2) -0.00540(11) 1.000 0.0672(9) . .
O5 O Uani 0.5269(3) 0.0187(2) 0.00407(12) 1.000 0.0786(9) . .
C1 C Uani -0.2833(5) -0.0901(3) 0.12105(17) 1.000 0.0612(11) . .
C2 C Uani -0.1012(5) -0.0678(3) 0.08216(18) 1.000 0.0631(11) . .
C3 C Uani -0.0280(4) 0.0562(3) 0.08340(16) 1.000 0.0560(11) . .
C4 C Uani -0.0469(4) 0.1015(3) 0.15484(16) 1.000 0.0573(11) . .
C5 C Uani -0.2613(4) 0.1006(3) 0.17335(16) 1.000 0.0579(11) . .
C6 C Uani -0.2984(4) 0.1417(3) 0.24469(16) 1.000 0.0605(11) . .
C7 C Uani -0.2215(4) 0.2648(3) 0.25109(16) 1.000 0.0657(14) . .
C8 C Uani -0.0066(5) 0.2741(3) 0.23178(16) 1.000 0.0687(14) . .
C9 C Uani 0.0447(5) 0.2190(3) 0.16536(17) 1.000 0.0593(11) . .
C10 C Uani 0.1760(4) 0.2623(3) 0.12256(18) 1.000 0.0609(11) . .
C11 C Uani 0.2333(5) 0.1979(3) 0.05895(17) 1.000 0.0673(12) . .
C12 C Uani 0.1807(4) 0.0711(3) 0.06087(15) 1.000 0.0576(11) . .
C13 C Uani -0.5145(5) 0.1298(4) 0.26436(19) 1.000 0.0823(16) . .
C14 C Uani 0.2867(5) 0.3728(3) 0.1312(2) 1.000 0.0767(16) . .
C15 C Uani 0.3816(5) -0.0052(3) -0.02593(17) 1.000 0.0679(11) . .
C16 C Uani 0.3764(7) -0.0671(4) -0.0919(2) 1.000 0.1130(19) . .
H2A H Uiso -0.12480 -0.08960 0.03610 1.000 0.0760 calc R
H2B H Uiso 0.00240 -0.11720 0.09920 1.000 0.0760 calc R
H3 H Uiso -0.11310 0.10250 0.05440 1.000 0.0670 calc R
H3A H Uiso -0.35260 0.31170 0.32820 1.000 0.1080 calc R
H4 H Uiso 0.02100 0.04710 0.18430 1.000 0.0690 calc R
H5 H Uiso -0.33210 0.15170 0.14270 1.000 0.0700 calc R
H6 H Uiso -0.22090 0.09290 0.27470 1.000 0.0730 calc R
H7 H Uiso -0.29880 0.31470 0.22160 1.000 0.0790 calc R
H8A H Uiso 0.07220 0.23820 0.26640 1.000 0.0820 calc R
H8B H Uiso 0.02910 0.35490 0.23010 1.000 0.0820 calc R
H11A H Uiso 0.16750 0.23350 0.02120 1.000 0.0810 calc R
H11B H Uiso 0.37400 0.20560 0.05210 1.000 0.0810 calc R
H12 H Uiso 0.26880 0.03120 0.09190 1.000 0.0690 calc R
H13A H Uiso -0.55390 0.05070 0.26040 1.000 0.0990 calc R
H13B H Uiso -0.59400 0.17650 0.23540 1.000 0.0990 calc R
H13C H Uiso -0.53160 0.15480 0.30970 1.000 0.0990 calc R
H14A H Uiso 0.36420 0.36910 0.17120 1.000 0.0920 calc R
H14B H Uiso 0.19530 0.43560 0.13430 1.000 0.0920 calc R
H14C H Uiso 0.37170 0.38450 0.09350 1.000 0.0920 calc R
H16A H Uiso 0.31410 -0.01900 -0.12470 1.000 0.1360 calc R
H16B H Uiso 0.30330 -0.13750 -0.08720 1.000 0.1360 calc R
H16C H Uiso 0.50830 -0.08440 -0.10580 1.000 0.1360 calc R

loop_
_atom_type_symbol
_atom_type_description
_atom_type_scat_dispersion_real
_atom_type_scat_dispersion_imag
_atom_type_scat_source
O O 0.0106 0.0060 'International Tables Vol C Tables 4.2.6.8 and 6.1.1.4'
H H 0.0000 0.0000 'International Tables Vol C Tables 4.2.6.8 and 6.1.1.4'
C C 0.0033 0.0016 'International Tables Vol C Tables 4.2.6.8 and 6.1.1.4'

loop_
_geom_angle_atom_site_label_1
_geom_angle_atom_site_label_2
_geom_angle_atom_site_label_3
_geom_angle
_geom_angle_site_symmetry_1
_geom_angle_site_symmetry_2
_geom_angle_site_symmetry_3
_geom_angle_publ_flag
C1 O1 C5 122.4(2) . . . yes
C12 O4 C15 116.7(2) . . . yes
C7 O3 H3A 109.00 . . . no
O1 C1 O2 115.9(3) . . . yes
O1 C1 C2 120.4(3) . . . yes
O2 C1 C2 123.7(3) . . . yes
C1 C2 C3 115.4(3) . . . no
C2 C3 C12 114.4(3) . . . no
C4 C3 C12 108.8(2) . . . no
C2 C3 C4 108.2(3) . . . no
C3 C4 C5 108.0(2) . . . no
C5 C4 C9 111.7(3) . . . no
C3 C4 C9 113.9(3) . . . no
O1 C5 C4 111.2(3) . . . yes
C4 C5 C6 112.9(2) . . . no
O1 C5 C6 107.3(2) . . . yes
C5 C6 C7 108.3(3) . . . no
C5 C6 C13 111.8(3) . . . no
C7 C6 C13 113.1(3) . . . no
O3 C7 C6 112.3(3) . . . yes
O3 C7 C8 106.4(2) . . . yes
C6 C7 C8 112.0(3) . . . no
C7 C8 C9 114.6(3) . . . no
C4 C9 C10 121.6(3) . . . no
C8 C9 C10 123.9(3) . . . no
C4 C9 C8 114.1(3) . . . no
C9 C10 C14 125.7(3) . . . no
C11 C10 C14 112.8(3) . . . no
C9 C10 C11 121.4(3) . . . no
C10 C11 C12 113.2(3) . . . no
O4 C12 C11 110.6(3) . . . yes
C3 C12 C11 110.1(3) . . . no
O4 C12 C3 108.0(2) . . . yes
O4 C15 C16 110.7(3) . . . yes
O5 C15 C16 125.1(3) . . . yes
O4 C15 O5 124.2(3) . . . yes
C1 C2 H2A 108.00 . . . no
C1 C2 H2B 108.00 . . . no
C3 C2 H2A 108.00 . . . no
C3 C2 H2B 108.00 . . . no
H2A C2 H2B 107.00 . . . no
C2 C3 H3 108.00 . . . no
C4 C3 H3 108.00 . . . no
C12 C3 H3 108.00 . . . no
C3 C4 H4 108.00 . . . no
C5 C4 H4 108.00 . . . no
C9 C4 H4 108.00 . . . no
O1 C5 H5 108.00 . . . no
C4 C5 H5 108.00 . . . no
C6 C5 H5 108.00 . . . no
C5 C6 H6 108.00 . . . no
C7 C6 H6 108.00 . . . no
C13 C6 H6 108.00 . . . no
O3 C7 H7 109.00 . . . no
C6 C7 H7 109.00 . . . no
C8 C7 H7 109.00 . . . no
C7 C8 H8A 109.00 . . . no
C7 C8 H8B 109.00 . . . no
C9 C8 H8A 109.00 . . . no
C9 C8 H8B 109.00 . . . no
H8A C8 H8B 108.00 . . . no
C10 C11 H11A 109.00 . . . no
C10 C11 H11B 109.00 . . . no
C12 C11 H11A 109.00 . . . no
C12 C11 H11B 109.00 . . . no
H11A C11 H11B 108.00 . . . no
O4 C12 H12 109.00 . . . no
C3 C12 H12 109.00 . . . no
C11 C12 H12 109.00 . . . no
C6 C13 H13A 109.00 . . . no
C6 C13 H13B 109.00 . . . no
C6 C13 H13C 109.00 . . . no
H13A C13 H13B 109.00 . . . no
H13A C13 H13C 109.00 . . . no
H13B C13 H13C 109.00 . . . no
C10 C14 H14A 109.00 . . . no
C10 C14 H14B 109.00 . . . no
C10 C14 H14C 109.00 . . . no
H14A C14 H14B 110.00 . . . no
H14A C14 H14C 109.00 . . . no
H14B C14 H14C 109.00 . . . no
C15 C16 H16A 109.00 . . . no
C15 C16 H16B 109.00 . . . no
C15 C16 H16C 109.00 . . . no
H16A C16 H16B 109.00 . . . no
H16A C16 H16C 110.00 . . . no
H16B C16 H16C 109.00 . . . no

loop_
_geom_bond_atom_site_label_1
_geom_bond_atom_site_label_2
_geom_bond_distance
_geom_bond_site_symmetry_1
_geom_bond_site_symmetry_2
_geom_bond_publ_flag
O1 C1 1.347(4) . . yes
O1 C5 1.453(4) . . yes
O2 C1 1.221(4) . . yes
O3 C7 1.424(4) . . yes
O4 C12 1.460(4) . . yes
O4 C15 1.337(4) . . yes
O5 C15 1.188(4) . . yes
O3 H3A 0.8200 . . no
C1 C2 1.485(5) . . no
C2 C3 1.523(5) . . no
C3 C12 1.498(4) . . no
C3 C4 1.530(5) . . no
C4 C5 1.503(4) . . no
C4 C9 1.514(5) . . no
C5 C6 1.528(5) . . no
C6 C7 1.527(5) . . no
C6 C13 1.526(4) . . no
C7 C8 1.514(4) . . no
C8 C9 1.517(5) . . no
C9 C10 1.336(5) . . no
C10 C11 1.528(5) . . no
C10 C14 1.497(5) . . no
C11 C12 1.515(5) . . no
C15 C16 1.505(5) . . no
C2 H2A 0.9700 . . no
C2 H2B 0.9700 . . no
C3 H3 0.9800 . . no
C4 H4 0.9800 . . no
C5 H5 0.9800 . . no
C6 H6 0.9800 . . no
C7 H7 0.9800 . . no
C8 H8A 0.9700 . . no
C8 H8B 0.9700 . . no
C11 H11A 0.9700 . . no
C11 H11B 0.9700 . . no
C12 H12 0.9800 . . no
C13 H13A 0.9600 . . no
C13 H13B 0.9600 . . no
C13 H13C 0.9600 . . no
C14 H14A 0.9600 . . no
C14 H14B 0.9600 . . no
C14 H14C 0.9600 . . no
C16 H16A 0.9600 . . no
C16 H16B 0.9600 . . no
C16 H16C 0.9600 . . no

loop_
_geom_contact_atom_site_label_1
_geom_contact_atom_site_label_2
_geom_contact_distance
_geom_contact_site_symmetry_1
_geom_contact_site_symmetry_2
_geom_contact_publ_flag
O2 O3 2.925(3) . 4_445 no
O2 C13 3.356(5) . 4_445 no
O3 C2 3.375(4) . 4_555 no
O3 O2 2.925(3) . 4_455 no
O5 C11 3.084(4) . . no
O5 C1 2.958(4) . 1_655 no
O5 C2 3.137(4) . 1_655 no
O1 H13A 2.4600 . . no
O1 H3A 2.8900 . 4_445 no
O2 H16B 2.5500 . 3_445 no
O2 H13C 2.5200 . 4_445 no
O2 H3A 2.1300 . 4_445 no
O3 H13C 2.6800 . . no
O3 H2B 2.4600 . 4_555 no
O4 H2A 2.6800 . . no
O5 H2A 2.7500 . 1_655 no
O5 H3 2.8200 . 1_655 no
O5 H11B 2.5900 . . no
O5 H12 2.4900 . . no
C1 O5 2.958(4) . 1_455 no
C2 O3 3.375(4) . 4_545 no
C2 O5 3.137(4) . 1_455 no
C11 O5 3.084(4) . . no
C13 O2 3.356(5) . 4_455 no
C1 H3A 2.9100 . 4_445 no
C1 H4 2.9000 . . no
C8 H14A 3.0100 . . no
C8 H14B 3.0300 . . no
C8 H13B 3.0200 . 1_655 no
C9 H13B 2.8700 . 1_655 no
C9 H12 3.0400 . . no
C10 H3 3.0300 . . no
C10 H13B 2.9200 . 1_655 no
C13 H3A 2.7000 . . no
C13 H8A 3.0800 . 1_455 no
C14 H8B 2.6500 . . no
C15 H11B 2.9000 . . no
C16 H14B 2.7800 . 3_555 no
H2A O4 2.6800 . . no
H2A O5 2.7500 . 1_455 no
H2B H4 2.5600 . . no
H2B H12 2.5000 . . no
H2B O3 2.4600 . 4_545 no
H3 O5 2.8200 . 1_455 no
H3 C10 3.0300 . . no
H3 H5 2.3800 . . no
H3 H11A 2.5300 . . no
H3A C13 2.7000 . . no
H3A H13C 2.2200 . . no
H3A O1 2.8900 . 4_455 no
H3A O2 2.1300 . 4_455 no
H3A C1 2.9100 . 4_455 no
H4 C1 2.9000 . . no
H4 H2B 2.5600 . . no
H4 H6 2.5000 . . no
H4 H12 2.5100 . . no
H5 H3 2.3800 . . no
H5 H7 2.4800 . . no
H5 H13B 2.5900 . . no
H6 H4 2.5000 . . no
H6 H14B 2.5900 . 4_545 no
H7 H5 2.4800 . . no
H7 H13B 2.5800 . . no
H7 H14A 2.5800 . 1_455 no
H8A C13 3.0800 . 1_655 no
H8A H13B 2.4600 . 1_655 no
H8B C14 2.6500 . . no
H8B H14A 2.5700 . . no
H8B H14B 2.4200 . . no
H11A H3 2.5300 . . no
H11A H11B 2.5800 . 3_455 no
H11B O5 2.5900 . . no
H11B C15 2.9000 . . no
H11B H14C 2.2400 . . no
H11B H11A 2.5800 . 3_555 no
H12 O5 2.4900 . . no
H12 C9 3.0400 . . no
H12 H2B 2.5000 . . no
H12 H4 2.5100 . . no
H13A O1 2.4600 . . no
H13B C8 3.0200 . 1_455 no
H13B C9 2.8700 . 1_455 no
H13B C10 2.9200 . 1_455 no
H13B H5 2.5900 . . no
H13B H7 2.5800 . . no
H13B H8A 2.4600 . 1_455 no
H13B H14A 2.6000 . 1_455 no
H13C O3 2.6800 . . no
H13C H3A 2.2200 . . no
H13C O2 2.5200 . 4_455 no
H14A C8 3.0100 . . no
H14A H7 2.5800 . 1_655 no
H14A H8B 2.5700 . . no
H14A H13B 2.6000 . 1_655 no
H14B C8 3.0300 . . no
H14B H8B 2.4200 . . no
H14B C16 2.7800 . 3_455 no
H14B H16C 2.2200 . 3_455 no
H14B H6 2.5900 . 4_555 no
H14C H11B 2.2400 . . no
H16B O2 2.5500 . 3_545 no
H16C H14B 2.2200 . 3_555 no

loop_
_geom_hbond_atom_site_label_D
_geom_hbond_atom_site_label_H
_geom_hbond_atom_site_label_A
_geom_hbond_distance_DH
_geom_hbond_distance_HA
_geom_hbond_distance_DA
_geom_hbond_angle_DHA
_geom_hbond_site_symmetry_A
_geom_hbond_publ_flag
O3 H3A O2 0.8200 2.1300 2.925(3) 163.00 4_455 yes
C2 H2B O3 0.9700 2.4600 3.375(4) 156.00 4_545 yes
C11 H11B O5 0.9700 2.5900 3.084(4) 112.00 . yes
C13 H13A O1 0.9600 2.4600 2.810(5) 101.00 . yes
C13 H13C O2 0.9600 2.5200 3.356(5) 145.00 4_455 yes
C16 H16B O2 0.9600 2.5500 3.475(5) 161.00 3_545 yes

loop_
_geom_torsion_atom_site_label_1
_geom_torsion_atom_site_label_2
_geom_torsion_atom_site_label_3
_geom_torsion_atom_site_label_4
_geom_torsion
_geom_torsion_site_symmetry_1
_geom_torsion_site_symmetry_2
_geom_torsion_site_symmetry_3
_geom_torsion_site_symmetry_4
_geom_torsion_publ_flag
C5 O1 C1 O2 -170.7(3) . . . . no
C5 O1 C1 C2 12.4(4) . . . . no
C1 O1 C5 C6 -157.3(3) . . . . no
C1 O1 C5 C4 -33.4(4) . . . . no
C15 O4 C12 C3 -161.3(3) . . . . no
C12 O4 C15 C16 174.7(3) . . . . no
C12 O4 C15 O5 -5.5(5) . . . . no
C15 O4 C12 C11 78.2(3) . . . . no
O2 C1 C2 C3 166.0(3) . . . . no
O1 C1 C2 C3 -17.4(5) . . . . no
C1 C2 C3 C4 42.3(4) . . . . no
C1 C2 C3 C12 163.7(3) . . . . no
C2 C3 C12 O4 54.9(3) . . . . no
C2 C3 C4 C5 -62.6(3) . . . . no
C2 C3 C12 C11 175.7(3) . . . . no
C4 C3 C12 O4 176.0(3) . . . . no
C12 C3 C4 C9 47.8(4) . . . . no
C12 C3 C4 C5 172.6(3) . . . . no
C2 C3 C4 C9 172.6(3) . . . . no
C4 C3 C12 C11 -63.2(3) . . . . no
C3 C4 C9 C8 169.0(3) . . . . no
C5 C4 C9 C10 -140.9(3) . . . . no
C3 C4 C9 C10 -18.2(4) . . . . no
C9 C4 C5 C6 -55.3(4) . . . . no
C3 C4 C5 C6 178.7(3) . . . . no
C9 C4 C5 O1 -175.9(3) . . . . no
C5 C4 C9 C8 46.2(4) . . . . no
C3 C4 C5 O1 58.1(3) . . . . no
O1 C5 C6 C7 -177.3(2) . . . . no
C4 C5 C6 C7 59.8(3) . . . . no
C4 C5 C6 C13 -174.9(3) . . . . no
O1 C5 C6 C13 -52.0(4) . . . . no
C5 C6 C7 O3 -175.6(2) . . . . no
C13 C6 C7 C8 179.6(3) . . . . no
C5 C6 C7 C8 -55.9(3) . . . . no
C13 C6 C7 O3 59.9(3) . . . . no
C6 C7 C8 C9 49.7(4) . . . . no
O3 C7 C8 C9 172.8(3) . . . . no
C7 C8 C9 C10 143.0(3) . . . . no
C7 C8 C9 C4 -44.3(4) . . . . no
C4 C9 C10 C11 3.0(5) . . . . no
C4 C9 C10 C14 -174.8(3) . . . . no
C8 C9 C10 C11 175.1(3) . . . . no
C8 C9 C10 C14 -2.7(5) . . . . no
C14 C10 C11 C12 159.8(3) . . . . no
C9 C10 C11 C12 -18.2(4) . . . . no
C10 C11 C12 O4 167.9(2) . . . . no
C10 C11 C12 C3 48.6(3) . . . . no

loop_
_cod_related_entry_id
_cod_related_entry_database
_cod_related_entry_code
1 ChemSpider 26995462
